data_4311653
loop_
_publ_author_name
'Amanda C. Bean'
'Eduardo Garcia'
'Brian L. Scott'
'Wolfgang Runde'

_publ_contact_author_address
; Nuclear Material Technology
 Los Alamos National Laboratory
 Los Alamos, NM 87545
;
_publ_contact_author_email bean@lanl.gov
_publ_contact_author_fax '(505) 665-1780'
_publ_contact_author_name 'Amanda C. Bean'
_publ_contact_author_phone '(505) 665-1551'
_publ_section_title
;
 Structural Variability in Neptunium(V) Oxalate Compounds: Synthesis and
 Structural Characterization of Na2NpO2(C2O4)OH.H2O
;
_journal_name_full 'Inorganic Chemistry'
_journal_page_first 6145
_journal_page_last 6147
_journal_paper_doi 10.1021/ic0492082
_journal_volume 43
_journal_year 2004
_chemical_formula_sum 'C2 H3 Na2 Np O8'
_chemical_formula_weight 438.02
_chemical_name_systematic
; 
 ? 
;
_space_group_IT_number 14
_symmetry_cell_setting monoclinic
_symmetry_space_group_name_Hall '-P 2ybc'
_symmetry_space_group_name_H-M 'P 1 21/c 1'
_atom_sites_solution_hydrogens geom
_atom_sites_solution_primary direct
_atom_sites_solution_secondary difmap
_audit_creation_method SHELXL-97
_cell_angle_alpha 90.00
_cell_angle_beta 92.997(12)
_cell_angle_gamma 90.00
_cell_formula_units_Z 4
_cell_length_a 6.147(5)
_cell_length_b 18.830(13)
_cell_length_c 6.688(5)
_cell_measurement_temperature 203(2)
_cell_volume 773.1(10)
_computing_cell_refinement 'Bruker SAINT (v. 5.00, Bruker 1998)'
_computing_data_collection 'Siemens SMART (v. 4.202, Siemens 1996)'
_computing_data_reduction 'Bruker SAINT (v. 5.00, Bruker 1998)'
_computing_molecular_graphics 'SHELXP-97 (Sheldrick, 1997)'
_computing_publication_material 'SHELCIF-97 (Sheldrick, 1997)'
_computing_structure_refinement 'SHELXL-97 (Sheldrick, 1997)'
_computing_structure_solution 'SHELXS-97 (Sheldrick, 1990)'
_diffrn_ambient_temperature 203(2)
_diffrn_measurement_device_type 'Bruker P4/CCD/PC'
_diffrn_measurement_method '0.3 degree \f scans'
_diffrn_radiation_monochromator graphite
_diffrn_radiation_source 'fine-focus sealed tube'
_diffrn_radiation_type MoK\a
_diffrn_radiation_wavelength 0.71073
_diffrn_reflns_av_R_equivalents 0.0532
_diffrn_reflns_av_sigmaI/netI 0.0542
_diffrn_reflns_limit_h_max 7
_diffrn_reflns_limit_h_min -7
_diffrn_reflns_limit_k_max 9
_diffrn_reflns_limit_k_min -20
_diffrn_reflns_limit_l_max 8
_diffrn_reflns_limit_l_min -8
_diffrn_reflns_number 3536
_diffrn_reflns_theta_max 25.36
_diffrn_reflns_theta_min 3.24
_exptl_absorpt_coefficient_mu 13.564
_exptl_absorpt_correction_T_max 0.196
_exptl_absorpt_correction_T_min 0.338
_exptl_absorpt_correction_type empirical
_exptl_absorpt_process_details 'SADABS (Sheldrick, 1996)'
_exptl_crystal_colour green
_exptl_crystal_density_diffrn 3.737
_exptl_crystal_density_method 'not measured'
_exptl_crystal_description hexagonal-shaped
_exptl_crystal_F_000 764
_exptl_crystal_size_max 0.12
_exptl_crystal_size_mid 0.10
_exptl_crystal_size_min 0.08
_refine_diff_density_max 3.132
_refine_diff_density_min -3.504
_refine_diff_density_rms 0.385
_refine_ls_extinction_coef 0.0001(4)
_refine_ls_extinction_expression Fc^*^=kFc[1+0.001xFc^2^\l^3^/sin(2\q)]^-1/4^
_refine_ls_extinction_method SHELXL
_refine_ls_goodness_of_fit_ref 1.136
_refine_ls_hydrogen_treatment mixed
_refine_ls_matrix_type full
_refine_ls_number_parameters 119
_refine_ls_number_reflns 1333
_refine_ls_number_restraints 0
_refine_ls_restrained_S_all 1.136
_refine_ls_R_factor_all 0.0723
_refine_ls_R_factor_gt 0.0500
_refine_ls_shift/su_max 0.000
_refine_ls_shift/su_mean 0.000
_refine_ls_structure_factor_coef Fsqd
_refine_ls_weighting_details 'calc w=1/[\s^2^(Fo^2^)+(0.0763P)^2^+0.0000P] where P=(Fo^2^+2Fc^2^)/3'
_refine_ls_weighting_scheme calc
_refine_ls_wR_factor_gt 0.1196
_refine_ls_wR_factor_ref 0.1274
_reflns_number_gt 1057
_reflns_number_total 1333
_reflns_threshold_expression >2sigma(I)
_cod_data_source_file ic0492082si20040812_012517.cif
_cod_data_source_block ccd771
_cod_original_formula_sum 'H3 C2 Na2 Np O8'
_cod_database_code 4311653

loop_
_symmetry_equiv_pos_as_xyz
'x, y, z'
'-x, y+1/2, -z+1/2'
'-x, -y, -z'
'x, -y-1/2, z-1/2'

loop_
_atom_site_label
_atom_site_type_symbol
_atom_site_fract_x
_atom_site_fract_y
_atom_site_fract_z
_atom_site_U_iso_or_equiv
_atom_site_adp_type
_atom_site_occupancy
_atom_site_symmetry_multiplicity
_atom_site_calc_flag
_atom_site_refinement_flags
_atom_site_disorder_assembly
_atom_site_disorder_group
Np1 Np 0.07316(9) 0.60192(3) 0.97515(8) 0.0124(3) Uani 1 1 d . . .
Na1 Na -0.1025(10) 0.6902(4) 1.4532(10) 0.0215(14) Uani 1 1 d . . .
Na2 Na 0.3656(11) 0.5845(4) 0.5185(10) 0.0223(15) Uani 1 1 d . . .
O1 O 0.0262(17) 0.6006(6) 0.7004(16) 0.018(2) Uani 1 1 d . . .
O2 O 0.1164(18) 0.6090(6) 1.2520(16) 0.022(3) Uani 1 1 d . . .
O3 O 0.4696(18) 0.6167(6) 0.9145(18) 0.019(3) Uani 1 1 d . . .
O4 O 0.7626(16) 0.6853(6) 0.9914(17) 0.021(3) Uani 1 1 d . . .
O5 O 0.2040(17) 0.7298(6) 0.9659(16) 0.017(2) Uani 1 1 d . . .
O6 O 0.5006(16) 0.8004(6) 0.9857(17) 0.022(3) Uani 1 1 d . . .
O7 O 0.2128(16) 0.4832(6) 0.9641(16) 0.018(2) Uani 1 1 d . . .
C1 C 0.560(3) 0.6751(9) 0.956(2) 0.019(4) Uani 1 1 d . . .
C2 C 0.410(2) 0.7424(10) 0.971(2) 0.020(4) Uani 1 1 d . . .
O1W O 0.7063(18) 0.5398(6) 0.4325(17) 0.023(3) Uani 1 1 d . . .

loop_
_atom_site_aniso_label
_atom_site_aniso_U_11
_atom_site_aniso_U_22
_atom_site_aniso_U_33
_atom_site_aniso_U_23
_atom_site_aniso_U_13
_atom_site_aniso_U_12
Np1 0.0120(4) 0.0121(4) 0.0131(4) 0.0000(3) -0.0002(2) 0.0000(3)
Na1 0.025(3) 0.014(4) 0.026(3) -0.003(3) 0.002(3) 0.001(3)
Na2 0.018(3) 0.020(4) 0.029(4) 0.000(3) 0.001(3) -0.002(3)
O1 0.020(6) 0.013(6) 0.021(6) 0.008(5) 0.001(4) -0.004(5)
O2 0.023(6) 0.027(7) 0.014(6) 0.006(5) -0.005(4) -0.002(5)
O3 0.021(6) 0.010(7) 0.028(6) -0.001(5) 0.002(5) 0.003(5)
O4 0.004(5) 0.010(6) 0.050(7) 0.002(5) 0.004(5) -0.001(4)
O5 0.015(5) 0.013(6) 0.023(6) -0.008(5) 0.003(4) -0.007(5)
O6 0.011(5) 0.012(8) 0.044(7) -0.009(6) -0.002(5) -0.003(5)
O7 0.017(5) 0.013(6) 0.025(6) -0.006(5) 0.004(4) -0.003(5)
C1 0.018(8) 0.007(10) 0.033(9) 0.003(7) 0.007(7) 0.004(7)
C2 0.018(8) 0.024(11) 0.017(8) -0.009(7) -0.001(6) 0.009(7)
O1W 0.022(6) 0.030(7) 0.021(6) -0.004(6) 0.015(4) -0.001(5)

loop_
_atom_type_symbol
_atom_type_description
_atom_type_scat_dispersion_real
_atom_type_scat_dispersion_imag
_atom_type_scat_source
C C 0.0033 0.0016 'International Tables Vol C Tables 4.2.6.8 and 6.1.1.4'
O O 0.0106 0.0060 'International Tables Vol C Tables 4.2.6.8 and 6.1.1.4'
Na Na 0.0362 0.0249 'International Tables Vol C Tables 4.2.6.8 and 6.1.1.4'
Np Np -11.4937 4.1493 'International Tables Vol C Tables 4.2.6.8 and 6.1.1.4'

loop_
_geom_angle_atom_site_label_1
_geom_angle_atom_site_label_2
_geom_angle_atom_site_label_3
_geom_angle
_geom_angle_site_symmetry_1
_geom_angle_site_symmetry_3
_geom_angle_publ_flag
O1 Np1 O2 176.6(5) . . ?
O1 Np1 O7 89.7(4) . . ?
O2 Np1 O7 93.7(4) . . ?
O1 Np1 O7 94.6(4) . 3_567 ?
O2 Np1 O7 87.0(4) . 3_567 ?
O7 Np1 O7 69.7(4) . 3_567 ?
O1 Np1 O4 88.4(4) . 1_455 ?
O2 Np1 O4 88.9(4) . 1_455 ?
O7 Np1 O4 150.4(4) . 1_455 ?
O7 Np1 O4 81.1(4) 3_567 1_455 ?
O1 Np1 O3 86.7(4) . . ?
O2 Np1 O3 93.7(4) . . ?
O7 Np1 O3 75.3(4) . . ?
O7 Np1 O3 144.9(4) 3_567 . ?
O4 Np1 O3 134.0(4) 1_455 . ?
O1 Np1 O5 91.3(4) . . ?
O2 Np1 O5 85.9(4) . . ?
O7 Np1 O5 140.2(3) . . ?
O7 Np1 O5 149.6(3) 3_567 . ?
O4 Np1 O5 69.3(3) 1_455 . ?
O3 Np1 O5 65.1(3) . . ?
O1 Np1 Na2 38.9(3) . . ?
O2 Np1 Na2 142.2(4) . . ?
O7 Np1 Na2 72.3(3) . . ?
O7 Np1 Na2 118.3(3) 3_567 . ?
O4 Np1 Na2 120.6(3) 1_455 . ?
O3 Np1 Na2 49.2(3) . . ?
O5 Np1 Na2 83.9(3) . . ?
O1 Np1 Na1 143.6(4) . . ?
O2 Np1 Na1 33.5(4) . . ?
O7 Np1 Na1 123.4(3) . . ?
O7 Np1 Na1 84.7(3) 3_567 . ?
O4 Np1 Na1 55.5(3) 1_455 . ?
O3 Np1 Na1 114.1(3) . . ?
O5 Np1 Na1 73.2(3) . . ?
Na2 Np1 Na1 156.61(15) . . ?
O1 Np1 Np1 92.6(3) . 3_567 ?
O2 Np1 Np1 90.4(4) . 3_567 ?
O7 Np1 Np1 35.1(2) . 3_567 ?
O7 Np1 Np1 34.6(3) 3_567 3_567 ?
O4 Np1 Np1 115.5(3) 1_455 3_567 ?
O3 Np1 Np1 110.4(3) . 3_567 ?
O5 Np1 Np1 173.9(2) . 3_567 ?
Na2 Np1 Np1 96.17(11) . 3_567 ?
Na1 Np1 Np1 106.09(11) . 3_567 ?
O1 Np1 Na1 26.8(3) . 1_554 ?
O2 Np1 Na1 149.8(4) . 1_554 ?
O7 Np1 Na1 116.4(3) . 1_554 ?
O7 Np1 Na1 104.9(3) 3_567 1_554 ?
O4 Np1 Na1 66.3(3) 1_455 1_554 ?
O3 Np1 Na1 91.9(3) . 1_554 ?
O5 Np1 Na1 69.7(3) . 1_554 ?
Na2 Np1 Na1 54.73(15) . 1_554 ?
Na1 Np1 Na1 118.66(18) . 1_554 ?
Np1 Np1 Na1 115.33(10) 3_567 1_554 ?
O1 Np1 Na2 161.3(3) . 1_556 ?
O2 Np1 Na2 20.6(4) . 1_556 ?
O7 Np1 Na2 78.8(3) . 1_556 ?
O7 Np1 Na2 95.1(3) 3_567 1_556 ?
O4 Np1 Na2 108.9(3) 1_455 1_556 ?
O3 Np1 Na2 76.2(3) . 1_556 ?
O5 Np1 Na2 88.4(3) . 1_556 ?
Na2 Np1 Na2 122.63(18) . 1_556 ?
Na1 Np1 Na2 53.45(15) . 1_556 ?
Np1 Np1 Na2 86.40(10) 3_567 1_556 ?
Na1 Np1 Na2 157.97(14) 1_554 1_556 ?
O5 Na1 O1 100.5(4) 4_576 1_556 ?
O5 Na1 O6 136.6(5) 4_576 4_476 ?
O1 Na1 O6 105.9(4) 1_556 4_476 ?
O5 Na1 O2 87.7(4) 4_576 . ?
O1 Na1 O2 77.1(4) 1_556 . ?
O6 Na1 O2 131.2(5) 4_476 . ?
O5 Na1 O4 71.0(4) 4_576 4_476 ?
O1 Na1 O4 132.0(5) 1_556 4_476 ?
O6 Na1 O4 65.8(4) 4_476 4_476 ?
O2 Na1 O4 145.6(5) . 4_476 ?
O5 Na1 Na2 73.5(3) 4_576 1_556 ?
O1 Na1 Na2 45.2(3) 1_556 1_556 ?
O6 Na1 Na2 146.9(4) 4_476 1_556 ?
O2 Na1 Na2 41.6(3) . 1_556 ?
O4 Na1 Na2 142.4(4) 4_476 1_556 ?
O5 Na1 Np1 92.7(3) 4_576 . ?
O1 Na1 Np1 99.7(3) 1_556 . ?
O6 Na1 Np1 115.5(4) 4_476 . ?
O2 Na1 Np1 24.5(3) . . ?
O4 Na1 Np1 127.2(3) 4_476 . ?
Na2 Na1 Np1 65.80(16) 1_556 . ?
O5 Na1 Na2 168.7(4) 4_576 1_456 ?
O1 Na1 Na2 79.4(3) 1_556 1_456 ?
O6 Na1 Na2 35.1(3) 4_476 1_456 ?
O2 Na1 Na2 103.2(4) . 1_456 ?
O4 Na1 Na2 100.6(3) 4_476 1_456 ?
Na2 Na1 Na2 112.7(3) 1_556 1_456 ?
Np1 Na1 Na2 98.53(18) . 1_456 ?
O5 Na1 Np1 93.1(3) 4_576 1_556 ?
O1 Na1 Np1 19.8(3) 1_556 1_556 ?
O6 Na1 Np1 100.2(3) 4_476 1_556 ?
O2 Na1 Np1 95.1(3) . 1_556 ?
O4 Na1 Np1 112.3(3) 4_476 1_556 ?
Na2 Na1 Np1 57.89(15) 1_556 1_556 ?
Np1 Na1 Np1 118.66(18) . 1_556 ?
Na2 Na1 Np1 82.97(17) 1_456 1_556 ?
O5 Na1 Na1 69.9(3) 4_576 4_576 ?
O1 Na1 Na1 80.8(3) 1_556 4_576 ?
O6 Na1 Na1 81.0(3) 4_476 4_576 ?
O2 Na1 Na1 144.9(3) . 4_576 ?
O4 Na1 Na1 51.6(3) 4_476 4_576 ?
Na2 Na1 Na1 104.43(15) 1_556 4_576 ?
Np1 Na1 Na1 162.22(14) . 4_576 ?
Na2 Na1 Na1 99.03(14) 1_456 4_576 ?
Np1 Na1 Na1 61.03(10) 1_556 4_576 ?
O5 Na1 Na1 69.3(3) 4_576 4_575 ?
O1 Na1 Na1 157.7(3) 1_556 4_575 ?
O6 Na1 Na1 94.4(3) 4_476 4_575 ?
O2 Na1 Na1 82.6(3) . 4_575 ?
O4 Na1 Na1 64.9(4) 4_476 4_575 ?
Na2 Na1 Na1 112.63(15) 1_556 4_575 ?
Np1 Na1 Na1 62.31(10) . 4_575 ?
Na2 Na1 Na1 114.66(14) 1_456 4_575 ?
Np1 Na1 Na1 162.31(15) 1_556 4_575 ?
Na1 Na1 Na1 112.1(3) 4_576 4_575 ?
O5 Na1 Np1 36.0(3) 4_576 4_576 ?
O1 Na1 Np1 124.1(3) 1_556 4_576 ?
O6 Na1 Np1 101.0(3) 4_476 4_576 ?
O2 Na1 Np1 117.6(3) . 4_576 ?
O4 Na1 Np1 35.2(2) 4_476 4_576 ?
Na2 Na1 Np1 109.1(2) 1_556 4_576 ?
Np1 Na1 Np1 111.39(16) . 4_576 ?
Na2 Na1 Np1 135.7(2) 1_456 4_576 ?
Np1 Na1 Np1 108.22(16) 1_556 4_576 ?
Na1 Na1 Np1 56.17(18) 4_576 4_576 ?
Na1 Na1 Np1 58.69(19) 4_575 4_576 ?
O2 Na2 O6 88.1(4) 1_554 4_575 ?
O2 Na2 O1W 116.1(5) 1_554 . ?
O6 Na2 O1W 89.1(5) 4_575 . ?
O2 Na2 O1W 100.3(5) 1_554 3_666 ?
O6 Na2 O1W 169.6(5) 4_575 3_666 ?
O1W Na2 O1W 81.8(5) . 3_666 ?
O2 Na2 O1 79.4(4) 1_554 . ?
O6 Na2 O1 104.1(4) 4_575 . ?
O1W Na2 O1 160.3(5) . . ?
O1W Na2 O1 83.5(4) 3_666 . ?
O2 Na2 O3 143.1(5) 1_554 . ?
O6 Na2 O3 79.7(4) 4_575 . ?
O1W Na2 O3 98.5(4) . . ?
O1W Na2 O3 96.8(4) 3_666 . ?
O1 Na2 O3 70.3(4) . . ?
O2 Na2 Na1 44.9(3) 1_554 1_554 ?
O6 Na2 Na1 75.8(3) 4_575 1_554 ?
O1W Na2 Na1 155.0(4) . 1_554 ?
O1W Na2 Na1 114.4(4) 3_666 1_554 ?
O1 Na2 Na1 44.6(3) . 1_554 ?
O3 Na2 Na1 98.2(3) . 1_554 ?
O2 Na2 Na2 114.0(4) 1_554 3_666 ?
O6 Na2 Na2 130.3(4) 4_575 3_666 ?
O1W Na2 Na2 41.4(3) . 3_666 ?
O1W Na2 Na2 40.4(3) 3_666 3_666 ?
O1 Na2 Na2 122.8(4) . 3_666 ?
O3 Na2 Na2 100.1(4) . 3_666 ?
Na1 Na2 Na2 150.4(3) 1_554 3_666 ?
O2 Na2 Np1 106.8(4) 1_554 . ?
O6 Na2 Np1 100.9(4) 4_575 . ?
O1W Na2 Np1 136.2(4) . . ?
O1W Na2 Np1 82.6(3) 3_666 . ?
O1 Na2 Np1 27.7(3) . . ?
O3 Na2 Np1 43.5(3) . . ?
Na1 Na2 Np1 67.38(16) 1_554 . ?
Na2 Na2 Np1 112.7(3) 3_666 . ?
O2 Na2 Na1 109.7(4) 1_554 1_654 ?
O6 Na2 Na1 37.4(3) 4_575 1_654 ?
O1W Na2 Na1 52.4(3) . 1_654 ?
O1W Na2 Na1 132.6(4) 3_666 1_654 ?
O1 Na2 Na1 136.7(4) . 1_654 ?
O3 Na2 Na1 80.8(3) . 1_654 ?
Na1 Na2 Na1 112.7(3) 1_554 1_654 ?
Na2 Na2 Na1 93.1(3) 3_666 1_654 ?
Np1 Na2 Na1 120.4(2) . 1_654 ?
O2 Na2 Np1 16.3(3) 1_554 1_554 ?
O6 Na2 Np1 89.1(3) 4_575 1_554 ?
O1W Na2 Np1 99.9(4) . 1_554 ?
O1W Na2 Np1 97.3(3) 3_666 1_554 ?
O1 Na2 Np1 94.9(3) . 1_554 ?
O3 Na2 Np1 158.2(3) . 1_554 ?
Na1 Na2 Np1 60.75(15) 1_554 1_554 ?
Na2 Na2 Np1 101.4(3) 3_666 1_554 ?
Np1 Na2 Np1 122.63(18) . 1_554 ?
Na1 Na2 Np1 101.43(18) 1_654 1_554 ?
Np1 O1 Na1 133.4(6) . 1_554 ?
Np1 O1 Na2 113.4(5) . . ?
Na1 O1 Na2 90.2(4) 1_554 . ?
Np1 O2 Na2 143.1(6) . 1_556 ?
Np1 O2 Na1 122.0(5) . . ?
Na2 O2 Na1 93.5(5) 1_556 . ?
C1 O3 Np1 119.0(10) . . ?
C1 O3 Na2 118.8(10) . . ?
Np1 O3 Na2 87.3(4) . . ?
C1 O4 Np1 130.3(10) . 1_655 ?
C1 O4 Na1 116.7(10) . 4_675 ?
Np1 O4 Na1 109.2(4) 1_655 4_675 ?
C2 O5 Na1 130.6(11) . 4_575 ?
C2 O5 Np1 119.2(11) . . ?
Na1 O5 Np1 110.2(4) 4_575 . ?
C2 O6 Na2 132.1(10) . 4_576 ?
C2 O6 Na1 120.3(10) . 4_675 ?
Na2 O6 Na1 107.5(5) 4_576 4_675 ?
Np1 O7 Np1 110.3(4) . 3_567 ?
O3 C1 O4 126.3(14) . . ?
O3 C1 C2 117.5(14) . . ?
O4 C1 C2 116.1(14) . . ?
O6 C2 O5 127.6(15) . . ?
O6 C2 C1 117.0(13) . . ?
O5 C2 C1 115.4(15) . . ?
Na2 O1W Na2 98.2(5) . 3_666 ?

loop_
_geom_bond_atom_site_label_1
_geom_bond_atom_site_label_2
_geom_bond_distance
_geom_bond_site_symmetry_2
_geom_bond_publ_flag
Np1 O1 1.845(11) . ?
Np1 O2 1.861(11) . ?
Np1 O7 2.397(11) . ?
Np1 O7 2.429(10) 3_567 ?
Np1 O4 2.478(11) 1_455 ?
Np1 O3 2.507(12) . ?
Np1 O5 2.541(11) . ?
Np1 Na2 3.639(7) . ?
Np1 Na1 3.809(7) . ?
Np1 Np1 3.960(3) 3_567 ?
Np1 Na1 3.965(7) 1_554 ?
Np1 Na2 3.982(7) 1_556 ?
Na1 O5 2.410(13) 4_576 ?
Na1 O1 2.464(12) 1_556 ?
Na1 O6 2.467(12) 4_476 ?
Na1 O2 2.480(14) . ?
Na1 O4 2.505(13) 4_476 ?
Na1 Na2 3.507(10) 1_556 ?
Na1 Na2 3.873(10) 1_456 ?
Na1 Np1 3.965(7) 1_556 ?
Na1 Na1 4.031(8) 4_576 ?
Na1 Na1 4.031(8) 4_575 ?
Na1 Np1 4.061(7) 4_576 ?
Na2 O2 2.335(13) 1_554 ?
Na2 O6 2.336(14) 4_575 ?
Na2 O1W 2.356(13) . ?
Na2 O1W 2.408(13) 3_666 ?
Na2 O1 2.488(13) . ?
Na2 O3 2.759(14) . ?
Na2 Na1 3.507(10) 1_554 ?
Na2 Na2 3.600(14) 3_666 ?
Na2 Na1 3.873(10) 1_654 ?
Na2 Np1 3.982(7) 1_554 ?
O1 Na1 2.464(12) 1_554 ?
O2 Na2 2.335(13) 1_556 ?
O3 C1 1.26(2) . ?
O4 C1 1.267(18) . ?
O4 Np1 2.478(11) 1_655 ?
O4 Na1 2.505(13) 4_675 ?
O5 C2 1.286(19) . ?
O5 Na1 2.410(13) 4_575 ?
O6 C2 1.23(2) . ?
O6 Na2 2.336(14) 4_576 ?
O6 Na1 2.467(12) 4_675 ?
O7 Np1 2.429(10) 3_567 ?
C1 C2 1.58(2) . ?
O1W Na2 2.408(13) 3_666 ?
